data_1509472
loop_
_publ_author_name
'Zobetz, E.'

_publ_section_title
;
 Die Kristallstruktur der isotypen Verbindungen K Ag (N O3)2, (N H4) Ag (N
 O3)2 und Rb Ag (N O3)2
;
_journal_name_full
;
Monatshefte fuer Chemie und verwandte Teile anderer Wissenschaften (109,1978-)
;
_journal_page_first 1253
_journal_page_last 1263
_journal_paper_doi 10.1007/BF00903652
_journal_volume 111
_journal_year 1980
_chemical_formula_sum 'Ag N2 O6 Rb'
_chemical_name_systematic 'Rb Ag (N O3)2'
_space_group_IT_number 14
_symmetry_space_group_name_Hall '-P 2yab'
_symmetry_space_group_name_H-M 'P 1 21/a 1'
_cell_angle_alpha 90
_cell_angle_beta 96.99
_cell_angle_gamma 90
_cell_formula_units_Z 4
_cell_length_a 14.195
_cell_length_b 5.039
_cell_length_c 8.304
_cell_volume 589.559
_citation_journal_id_ASTM MOCMB7
_cod_data_source_file silver1-2_441.cif
_cod_data_source_block Ag1N2O6Rb1
_cod_original_cell_volume 589.5588
_cod_original_sg_symbol_Hall '-P 2ybc (z,y,-x)'
_cod_original_formula_sum 'Ag1 N2 O6 Rb1'
_cod_database_code 1509472

loop_
_symmetry_equiv_pos_as_xyz
x,y,z
-x+1/2,y+1/2,-z
-x,-y,-z
x-1/2,-y-1/2,z

loop_
_atom_site_label
_atom_site_type_symbol
_atom_site_fract_x
_atom_site_fract_y
_atom_site_fract_z
_atom_site_occupancy
_atom_site_U_iso_or_equiv
O3 O-2 0.0447 0.545 -0.1703 1 0.0
O6 O-2 0.1428 0.484 0.4397 1 0.0
Rb1 Rb+1 0.06058 0.95256 0.26605 1 0.0
N1 N+5 0.1045 0.4719 -0.0595 1 0.0
N2 N+5 0.1661 0.3691 0.5678 1 0.0
O5 O-2 0.2254 0.4596 0.6751 1 0.0
O1 O-2 0.1603 0.642 0.0131 1 0.0
Ag1 Ag+1 0.27778 0.42709 0.19652 1 0.0
O4 O-2 0.1299 0.1408 0.5895 1 0.0
O2 O-2 0.1115 0.2368 -0.0166 1 0.0
